data_7059449
loop_
_publ_author_name
'Can\?imkurbey, Bet\"ul'
'Ta\,skan, Mustafa Can'
'Demir, Sevde'
'Duygulu, Ercan'
'Atilla, Devrim'
'Yuksel, Fatma'

_publ_section_title
;
 Synthesis and investigation of the electrical properties of novel
 liquid-crystal phthalocyanines bearing triple branched alkylthia chains
;
_journal_issue 18
_journal_name_full 'New Journal of Chemistry'
_journal_page_first 7424
_journal_page_last 7435
_journal_paper_doi 10.1039/D0NJ00678E
_journal_volume 44
_journal_year 2020
_chemical_formula_moiety 'C13 H11 Br3 N2 O'
_chemical_formula_sum 'C13 H11 Br3 N2 O'
_chemical_formula_weight 450.97
_space_group_crystal_system triclinic
_space_group_IT_number 2
_space_group_name_Hall '-P 1'
_space_group_name_H-M_alt 'P -1'
_atom_sites_solution_hydrogens geom
_audit_update_record
;
2018-10-11 deposited with the CCDC.	2020-03-30 downloaded from the CCDC.
;
_cell_angle_alpha 93.785(7)
_cell_angle_beta 94.273(6)
_cell_angle_gamma 104.845(6)
_cell_formula_units_Z 2
_cell_length_a 6.4706(6)
_cell_length_b 7.4628(7)
_cell_length_c 16.4827(16)
_cell_measurement_reflns_used 4110
_cell_measurement_temperature 296.(2)
_cell_measurement_theta_max 24.0539
_cell_measurement_theta_min 2.8348
_cell_volume 764.23(13)
_computing_cell_refinement 'APEX2 v2014.9-0 (Bruker AXS)'
_computing_data_collection 'Bruker Instrument Service v2013.12.0.0 (Bruker AXS)'
_computing_data_reduction 'SAINT V8.34A (Bruker AXS)'
_computing_molecular_graphics 'MERCURY (Macrae et al., 2006)'
_computing_publication_material 'PLATON V1.16 (Spek, 2009), SHELXTL V6.14 (Bruker AXS)'
_computing_structure_refinement 'SHELXTL V6.14 (Bruker AXS)'
_computing_structure_solution 'SHELXTL V6.14 (Bruker AXS)'
_diffrn_ambient_temperature 296.(2)
_diffrn_detector_area_resol_mean 8.3333
_diffrn_measured_fraction_theta_full 0.999
_diffrn_measured_fraction_theta_max 0.999
_diffrn_measurement_device_type 'Bruker APEX II QUAZAR three-circle diffractometer'
_diffrn_measurement_method '\f and \w scans'
_diffrn_radiation_monochromator 'multilayer QUAZAR mirrors'
_diffrn_radiation_type MoK\a
_diffrn_radiation_wavelength 0.71073
_diffrn_reflns_av_R_equivalents 0.0446
_diffrn_reflns_av_unetI/netI 0.0446
_diffrn_reflns_limit_h_max 7
_diffrn_reflns_limit_h_min -7
_diffrn_reflns_limit_k_max 8
_diffrn_reflns_limit_k_min -8
_diffrn_reflns_limit_l_max 19
_diffrn_reflns_limit_l_min -19
_diffrn_reflns_number 11028
_diffrn_reflns_theta_full 25.00
_diffrn_reflns_theta_max 25.00
_diffrn_reflns_theta_min 1.24
_diffrn_source 'microfocus sealed tube'
_diffrn_source_type ImuS
_exptl_absorpt_coefficient_mu 7.911
_exptl_absorpt_correction_T_max 0.60
_exptl_absorpt_correction_T_min 0.40
_exptl_absorpt_correction_type multi-scan
_exptl_absorpt_process_details 'SADABS V2014/4 (Bruker AXS)'
_exptl_crystal_colour colourless
_exptl_crystal_density_diffrn 1.960
_exptl_crystal_density_method 'not measured'
_exptl_crystal_description plate
_exptl_crystal_F_000 432
_exptl_crystal_size_max 0.385
_exptl_crystal_size_mid 0.146
_exptl_crystal_size_min 0.073
_refine_diff_density_max 0.812
_refine_diff_density_min -0.686
_refine_ls_extinction_method none
_refine_ls_goodness_of_fit_ref 1.049
_refine_ls_hydrogen_treatment constr
_refine_ls_matrix_type full
_refine_ls_number_parameters 172
_refine_ls_number_reflns 2687
_refine_ls_number_restraints 0
_refine_ls_restrained_S_all 1.049
_refine_ls_R_factor_all 0.0541
_refine_ls_R_factor_gt 0.0404
_refine_ls_shift/su_max 0.001
_refine_ls_shift/su_mean 0.000
_refine_ls_structure_factor_coef Fsqd
_refine_ls_weighting_details 'w=1/[\s^2^(Fo^2^)+(0.0378P)^2^+1.5250P] where P=(Fo^2^+2Fc^2^)/3'
_refine_ls_weighting_scheme calc
_refine_ls_wR_factor_gt 0.1005
_refine_ls_wR_factor_ref 0.1086
_reflns_number_gt 2150
_reflns_number_total 2687
_reflns_threshold_expression 'I > 2\s(I)'
_cod_data_source_file d0nj00678e2.cif
_cod_data_source_block I
_cod_depositor_comments
;Adding full bibliography for 7059449--7059450.cif.

 Adding full bibliography for 7059449--7059450.cif.
;
_cod_database_code 7059449

loop_
_space_group_symop_operation_xyz
'x, y, z'
'-x, -y, -z'

loop_
_atom_site_type_symbol
_atom_site_label
_atom_site_fract_x
_atom_site_fract_y
_atom_site_fract_z
_atom_site_U_iso_or_equiv
_atom_site_adp_type
_atom_site_calc_flag
_atom_site_refinement_flags_adp
_atom_site_refinement_flags_occupancy
_atom_site_refinement_flags_posn
_atom_site_occupancy
_atom_site_disorder_assembly
_atom_site_disorder_group
C C1 0.7244(7) 0.9514(7) 0.8237(3) 0.0460(11) Uani d . . . 1 . .
H H1A 0.7116 1.0243 0.7779 0.055 Uiso calc U . R 1 . .
H H1B 0.8164 0.872 0.8099 0.055 Uiso calc U . R 1 . .
C C2 0.5033(9) 0.7138(8) 0.9081(3) 0.0530(13) Uani d . . . 1 . .
H H2A 0.3607 0.6316 0.9091 0.064 Uiso calc U . R 1 . .
H H2B 0.5338 0.797 0.9578 0.064 Uiso calc U . R 1 . .
C C3 0.5029(7) 0.8291(6) 0.8353(3) 0.0403(10) Uani d . . . 1 . .
C C4 0.3447(8) 0.9443(7) 0.8535(3) 0.0502(12) Uani d . . . 1 . .
H H4A 0.3974 1.0222 0.9041 0.06 Uiso calc U . R 1 . .
H H4B 0.2078 0.8604 0.8617 0.06 Uiso calc U . R 1 . .
C C5 0.4341(7) 0.7078(7) 0.7558(3) 0.0435(11) Uani d . . . 1 . .
H H5A 0.4387 0.7846 0.7104 0.052 Uiso calc U . R 1 . .
H H5B 0.5303 0.6289 0.7479 0.052 Uiso calc U . R 1 . .
C C6 0.1231(8) 0.4815(6) 0.6927(3) 0.0412(10) Uani d . . . 1 . .
C C7 -0.0890(8) 0.3782(7) 0.6972(3) 0.0457(11) Uani d . . . 1 . .
H H7 -0.1545 0.3895 0.7449 0.055 Uiso calc U . R 1 . .
C C8 -0.2009(8) 0.2610(7) 0.6323(3) 0.0464(12) Uani d . . . 1 . .
H H8 -0.3413 0.1928 0.6363 0.056 Uiso calc U . R 1 . .
C C9 -0.1058(8) 0.2433(6) 0.5607(3) 0.0417(11) Uani d . . . 1 . .
C C10 0.1063(7) 0.3448(6) 0.5562(3) 0.0385(10) Uani d . . . 1 . .
C C11 0.2199(7) 0.4639(6) 0.6213(3) 0.0421(11) Uani d . . . 1 . .
H H11 0.3604 0.5319 0.6174 0.051 Uiso calc U . R 1 . .
C C12 0.2059(8) 0.3271(7) 0.4815(3) 0.0479(12) Uani d . . . 1 . .
C C13 -0.2211(8) 0.1259(7) 0.4908(3) 0.0500(12) Uani d . . . 1 . .
N N1 0.2814(8) 0.3122(7) 0.4223(3) 0.0685(14) Uani d . . . 1 . .
N N2 -0.3107(8) 0.0353(8) 0.4343(3) 0.0725(14) Uani d . . . 1 . .
O O1 0.2178(5) 0.5948(5) 0.75954(19) 0.0498(8) Uani d . . . 1 . .
Br Br1 0.29963(11) 1.10053(10) 0.76888(4) 0.0730(2) Uani d . . . 1 . .
Br Br2 0.86213(9) 1.12043(8) 0.91905(3) 0.0629(2) Uani d . . . 1 . .
Br Br3 0.70892(13) 0.56520(10) 0.90828(4) 0.0783(2) Uani d . . . 1 . .

loop_
_atom_site_aniso_label
_atom_site_aniso_U_11
_atom_site_aniso_U_22
_atom_site_aniso_U_33
_atom_site_aniso_U_12
_atom_site_aniso_U_13
_atom_site_aniso_U_23
C1 0.040(3) 0.056(3) 0.040(3) 0.011(2) 0.001(2) -0.006(2)
C2 0.065(3) 0.065(3) 0.035(3) 0.026(3) 0.010(2) 0.008(2)
C3 0.041(3) 0.048(3) 0.034(2) 0.016(2) 0.008(2) 0.001(2)
C4 0.050(3) 0.065(3) 0.040(3) 0.023(3) 0.009(2) 0.004(2)
C5 0.041(3) 0.052(3) 0.035(2) 0.007(2) 0.008(2) 0.000(2)
C6 0.044(3) 0.044(3) 0.035(2) 0.008(2) 0.011(2) 0.007(2)
C7 0.043(3) 0.054(3) 0.040(3) 0.008(2) 0.016(2) 0.006(2)
C8 0.040(3) 0.050(3) 0.045(3) 0.001(2) 0.014(2) 0.009(2)
C9 0.042(3) 0.041(3) 0.041(3) 0.008(2) 0.007(2) 0.008(2)
C10 0.041(3) 0.040(2) 0.036(2) 0.011(2) 0.0108(19) 0.0056(19)
C11 0.039(3) 0.043(3) 0.043(3) 0.007(2) 0.009(2) 0.005(2)
C12 0.045(3) 0.053(3) 0.043(3) 0.009(2) 0.007(2) 0.003(2)
C13 0.045(3) 0.054(3) 0.047(3) 0.003(2) 0.011(2) 0.002(2)
N1 0.070(3) 0.080(3) 0.055(3) 0.015(3) 0.027(3) 0.002(2)
N2 0.066(3) 0.084(4) 0.054(3) -0.004(3) 0.011(3) -0.008(3)
O1 0.047(2) 0.058(2) 0.0378(18) 0.0015(16) 0.0150(15) -0.0004(15)
Br1 0.0735(4) 0.0883(5) 0.0717(4) 0.0402(4) 0.0132(3) 0.0283(3)
Br2 0.0606(4) 0.0666(4) 0.0566(4) 0.0165(3) -0.0090(3) -0.0134(3)
Br3 0.1117(6) 0.0789(4) 0.0616(4) 0.0562(4) 0.0052(4) 0.0103(3)

loop_
_atom_type_symbol
_atom_type_description
_atom_type_scat_dispersion_real
_atom_type_scat_dispersion_imag
_atom_type_scat_source
C C 0.0033 0.0016 'International Tables Vol C Tables 4.2.6.8 and 6.1.1.4'
H H 0.0000 0.0000 'International Tables Vol C Tables 4.2.6.8 and 6.1.1.4'
Br Br -0.2901 2.4595 'International Tables Vol C Tables 4.2.6.8 and 6.1.1.4'
N N 0.0061 0.0033 'International Tables Vol C Tables 4.2.6.8 and 6.1.1.4'
O O 0.0106 0.0060 'International Tables Vol C Tables 4.2.6.8 and 6.1.1.4'

loop_
_geom_angle_atom_site_label_1
_geom_angle_atom_site_label_2
_geom_angle_atom_site_label_3
_geom_angle_site_symmetry_1
_geom_angle_site_symmetry_3
_geom_angle
_geom_angle_publ_flag
C3 C1 Br2 . . 114.3(3) ?
C3 C1 H1A . . 108.7 ?
Br2 C1 H1A . . 108.7 ?
C3 C1 H1B . . 108.7 ?
Br2 C1 H1B . . 108.7 ?
H1A C1 H1B . . 107.6 ?
C3 C2 Br3 . . 114.5(3) ?
C3 C2 H2A . . 108.6 ?
Br3 C2 H2A . . 108.6 ?
C3 C2 H2B . . 108.6 ?
Br3 C2 H2B . . 108.6 ?
H2A C2 H2B . . 107.6 ?
C5 C3 C1 . . 104.5(4) ?
C5 C3 C2 . . 111.8(4) ?
C1 C3 C2 . . 113.0(4) ?
C5 C3 C4 . . 111.7(4) ?
C1 C3 C4 . . 111.9(4) ?
C2 C3 C4 . . 104.1(4) ?
C3 C4 Br1 . . 114.2(3) ?
C3 C4 H4A . . 108.7 ?
Br1 C4 H4A . . 108.7 ?
C3 C4 H4B . . 108.7 ?
Br1 C4 H4B . . 108.7 ?
H4A C4 H4B . . 107.6 ?
O1 C5 C3 . . 108.2(4) ?
O1 C5 H5A . . 110.1 ?
C3 C5 H5A . . 110.1 ?
O1 C5 H5B . . 110.1 ?
C3 C5 H5B . . 110.1 ?
H5A C5 H5B . . 108.4 ?
O1 C6 C11 . . 124.6(4) ?
O1 C6 C7 . . 116.1(4) ?
C11 C6 C7 . . 119.3(4) ?
C8 C7 C6 . . 120.8(4) ?
C8 C7 H7 . . 119.6 ?
C6 C7 H7 . . 119.6 ?
C7 C8 C9 . . 120.2(4) ?
C7 C8 H8 . . 119.9 ?
C9 C8 H8 . . 119.9 ?
C8 C9 C10 . . 119.1(4) ?
C8 C9 C13 . . 121.5(4) ?
C10 C9 C13 . . 119.4(4) ?
C11 C10 C9 . . 121.0(4) ?
C11 C10 C12 . . 119.7(4) ?
C9 C10 C12 . . 119.2(4) ?
C10 C11 C6 . . 119.5(4) ?
C10 C11 H11 . . 120.2 ?
C6 C11 H11 . . 120.2 ?
N1 C12 C10 . . 179.1(6) ?
N2 C13 C9 . . 178.6(6) ?
C6 O1 C5 . . 117.4(3) ?

loop_
_geom_bond_atom_site_label_1
_geom_bond_atom_site_label_2
_geom_bond_site_symmetry_2
_geom_bond_distance
_geom_bond_publ_flag
C1 C3 . 1.523(6) ?
C1 Br2 . 1.952(5) ?
C1 H1A . 0.97 ?
C1 H1B . 0.97 ?
C2 C3 . 1.523(6) ?
C2 Br3 . 1.938(5) ?
C2 H2A . 0.97 ?
C2 H2B . 0.97 ?
C3 C5 . 1.511(6) ?
C3 C4 . 1.529(6) ?
C4 Br1 . 1.928(5) ?
C4 H4A . 0.97 ?
C4 H4B . 0.97 ?
C5 O1 . 1.445(6) ?
C5 H5A . 0.97 ?
C5 H5B . 0.97 ?
C6 O1 . 1.347(6) ?
C6 C11 . 1.388(6) ?
C6 C7 . 1.402(7) ?
C7 C8 . 1.367(7) ?
C7 H7 . 0.93 ?
C8 C9 . 1.386(7) ?
C8 H8 . 0.93 ?
C9 C10 . 1.397(6) ?
C9 C13 . 1.434(7) ?
C10 C11 . 1.379(7) ?
C10 C12 . 1.446(7) ?
C11 H11 . 0.93 ?
C12 N1 . 1.135(6) ?
C13 N2 . 1.138(7) ?

loop_
_geom_hbond_atom_site_label_D
_geom_hbond_atom_site_label_H
_geom_hbond_atom_site_label_A
_geom_hbond_site_symmetry_A
_geom_hbond_distance_DH
_geom_hbond_distance_HA
_geom_hbond_distance_DA
_geom_hbond_angle_DHA
_geom_hbond_publ_flag
C11 H11 N1 2_666 0.93 2.47 3.385(7) 168.5 ?

loop_
_geom_torsion_atom_site_label_1
_geom_torsion_atom_site_label_2
_geom_torsion_atom_site_label_3
_geom_torsion_atom_site_label_4
_geom_torsion_site_symmetry_1
_geom_torsion_site_symmetry_2
_geom_torsion_site_symmetry_3
_geom_torsion_site_symmetry_4
_geom_torsion
_geom_torsion_publ_flag
Br2 C1 C3 C5 . . . . -178.0(3) ?
Br2 C1 C3 C2 . . . . -56.2(5) ?
Br2 C1 C3 C4 . . . . 61.0(5) ?
Br3 C2 C3 C5 . . . . 64.2(5) ?
Br3 C2 C3 C1 . . . . -53.4(5) ?
Br3 C2 C3 C4 . . . . -175.1(4) ?
C5 C3 C4 Br1 . . . . -56.9(5) ?
C1 C3 C4 Br1 . . . . 59.9(5) ?
C2 C3 C4 Br1 . . . . -177.7(3) ?
C1 C3 C5 O1 . . . . -176.3(4) ?
C2 C3 C5 O1 . . . . 61.1(5) ?
C4 C3 C5 O1 . . . . -55.1(5) ?
O1 C6 C7 C8 . . . . 179.1(5) ?
C11 C6 C7 C8 . . . . 0.0(7) ?
C6 C7 C8 C9 . . . . -0.3(8) ?
C7 C8 C9 C10 . . . . 0.9(7) ?
C7 C8 C9 C13 . . . . -178.1(5) ?
C8 C9 C10 C11 . . . . -1.1(7) ?
C13 C9 C10 C11 . . . . 177.9(5) ?
C8 C9 C10 C12 . . . . -179.9(5) ?
C13 C9 C10 C12 . . . . -0.9(7) ?
C9 C10 C11 C6 . . . . 0.8(7) ?
C12 C10 C11 C6 . . . . 179.5(4) ?
O1 C6 C11 C10 . . . . -179.3(4) ?
C7 C6 C11 C10 . . . . -0.2(7) ?
C11 C6 O1 C5 . . . . 1.1(7) ?
C7 C6 O1 C5 . . . . -178.0(4) ?
C3 C5 O1 C6 . . . . 177.3(4) ?
